data_2003205
loop_
_publ_author_name
'B. Satish Goud'
'Kaliyamoorthy Panneerselvam'
'David E. Zacharias'
'Gautam R. Desiraju'

_publ_section_title
;
4,6-Dimethyl-2-(4-nitrobenzylidene)-3(2H)-benzofuranone
;
_journal_coeditor_code KA1091
_journal_issue 2
_journal_name_full 'Acta Crystallographica C'
_journal_page_first 265
_journal_page_last 267
_journal_paper_doi 10.1107/S0108270194007973
_journal_volume 51
_journal_year 1995
_chemical_formula_sum 'C17 H13 N O4'
_chemical_formula_weight 295.28
_space_group_IT_number 2
_symmetry_space_group_name_Hall '-P 1'
_symmetry_space_group_name_H-M 'P -1'
_cell_angle_alpha 93.46(2)
_cell_angle_beta 96.88(2)
_cell_angle_gamma 113.43(2)
_cell_formula_units_Z 4
_cell_length_a 8.1610(10)
_cell_length_b 8.2220(10)
_cell_length_c 23.113(2)
_cell_measurement_reflns_used 20
_cell_measurement_temperature 293(2)
_cell_measurement_theta_max 20
_cell_measurement_theta_min 10
_cell_volume 1402.8(3)
_diffrn_radiation_type MoK\a
_diffrn_radiation_wavelength 0.71070
_exptl_absorpt_coefficient_mu 0.101
_exptl_crystal_colour yellow
_exptl_crystal_density_diffrn 1.398
_exptl_crystal_density_meas ?
_exptl_crystal_density_method ?
_exptl_crystal_description needle
_exptl_crystal_size_max 0.2
_exptl_crystal_size_mid 0.15
_exptl_crystal_size_min 0.1
_refine_diff_density_max 0.150
_refine_diff_density_min -0.249
_refine_ls_extinction_coef ?
_refine_ls_extinction_method none
_refine_ls_shift/esd_max -0.477
_cod_database_code 2003205

loop_
_symmetry_equiv_pos_as_xyz
'x, y, z'
'-x, -y, -z'

loop_
_atom_site_aniso_label
_atom_site_aniso_U_11
_atom_site_aniso_U_12
_atom_site_aniso_U_13
_atom_site_aniso_U_22
_atom_site_aniso_U_23
_atom_site_aniso_U_33
C1A 0.0427(9) 0.0220(8) 0.0071(7) 0.0482(10) 0.0122(8) 0.0418(9)
C2A 0.0524(11) 0.0230(9) -0.0025(8) 0.0536(12) 0.0032(8) 0.0394(9)
C3A 0.0507(11) 0.0212(9) -0.0011(8) 0.0467(11) 0.0019(9) 0.0445(10)
C4A 0.0389(9) 0.0174(8) 0.0031(7) 0.0458(10) 0.0076(8) 0.0415(9)
C5A 0.0434(10) 0.0187(8) -0.0015(8) 0.0483(11) 0.0029(8) 0.0414(9)
C6A 0.0473(10) 0.0190(9) 0.0041(8) 0.0445(10) 0.0059(8) 0.0437(9)
C7A 0.0433(10) 0.0184(8) 0.0009(8) 0.0437(10) 0.0043(8) 0.0446(9)
C8A 0.0426(9) 0.0189(8) 0.0040(7) 0.0414(10) 0.0054(8) 0.0432(9)
C9A 0.0444(10) 0.0199(8) 0.0054(8) 0.0430(10) 0.0064(8) 0.0456(9)
C10A 0.0405(9) 0.0186(8) 0.0093(7) 0.0425(10) 0.0094(8) 0.0407(9)
C11A 0.0437(10) 0.0237(8) 0.0090(8) 0.0494(11) 0.0136(8) 0.0451(9)
C12A 0.0459(10) 0.0257(9) 0.0037(8) 0.0595(12) 0.0112(9) 0.0400(9)
C13A 0.0447(10) 0.0209(9) 0.0049(7) 0.0536(11) 0.0045(8) 0.0399(9)
C14A 0.0486(10) 0.0203(9) 0.0046(8) 0.0427(10) 0.0054(8) 0.0456(10)
C15A 0.0420(9) 0.0212(8) 0.0058(7) 0.0449(10) 0.0096(7) 0.0367(8)
C16A 0.074(2) 0.0371(13) -0.0029(12) 0.0555(13) 0.0133(11) 0.0635(14)
C17A 0.067(2) 0.0259(13) -0.0053(11) 0.069(2) -0.0041(11) 0.0474(12)
N1A 0.0549(10) 0.0298(9) 0.0067(7) 0.0585(11) 0.0164(8) 0.0486(9)
O1A 0.0897(12) 0.0455(9) 0.0086(9) 0.0605(10) 0.0157(8) 0.0669(10)
O2A 0.0967(13) 0.0464(11) -0.0180(9) 0.0805(12) 0.0130(9) 0.0600(9)
O3A 0.0504(7) 0.0238(6) -0.0022(5) 0.0441(7) 0.0065(6) 0.0420(6)
O4A 0.0727(10) 0.0280(8) -0.0073(8) 0.0460(8) -0.0016(7) 0.0633(9)
C1B 0.0485(10) 0.0182(8) 0.0003(7) 0.0395(9) -0.0010(7) 0.0399(9)
C2B 0.0553(11) 0.0234(9) -0.0013(8) 0.0477(11) 0.0069(8) 0.0390(9)
C3B 0.0488(11) 0.0251(9) -0.0015(8) 0.0505(11) 0.0082(8) 0.0441(9)
C4B 0.0496(10) 0.0185(8) -0.0018(7) 0.0364(9) 0.0030(7) 0.0422(9)
C5B 0.0553(11) 0.0273(9) 0.0002(8) 0.0493(11) 0.0100(8) 0.0448(10)
C6B 0.0517(11) 0.0276(9) -0.0018(8) 0.0482(11) 0.0064(8) 0.0480(10)
C7B 0.0482(10) 0.0216(9) -0.0004(8) 0.0428(10) 0.0049(8) 0.0474(10)
C8B 0.0473(10) 0.0206(8) -0.0036(7) 0.0415(10) 0.0005(8) 0.0424(9)
C9B 0.0489(10) 0.0226(8) -0.0024(8) 0.0416(10) 0.0013(8) 0.0436(9)
C10B 0.0453(10) 0.0182(8) -0.0033(7) 0.0347(9) -0.0001(7) 0.0415(9)
C11B 0.0493(10) 0.0201(8) 0.0023(8) 0.0391(9) -0.0003(8) 0.0465(10)
C12B 0.0577(12) 0.0212(9) 0.0049(9) 0.0436(10) 0.0049(8) 0.0446(10)
C13B 0.0551(11) 0.0186(9) -0.0065(8) 0.0402(10) 0.0024(8) 0.0452(10)
C14B 0.0465(11) 0.0225(9) -0.0047(8) 0.0468(11) 0.0014(8) 0.0475(10)
C15B 0.0451(10) 0.0177(8) -0.0013(7) 0.0388(9) -0.0010(7) 0.0410(9)
C16B 0.0555(13) 0.0315(12) 0.0132(11) 0.065(2) 0.0149(13) 0.0667(14)
C17B 0.071(2) 0.0300(13) -0.0095(12) 0.063(2) 0.0145(12) 0.0587(14)
N1B 0.0561(10) 0.0220(8) 0.0060(7) 0.0512(10) 0.0018(8) 0.0481(9)
O1B 0.0596(10) 0.0432(10) 0.0132(8) 0.0944(13) 0.0171(10) 0.0754(11)
O2B 0.0803(12) 0.0385(10) 0.0274(9) 0.0821(12) 0.0287(9) 0.0678(10)
O3B 0.0462(7) 0.0250(6) 0.0028(5) 0.0550(8) 0.0086(6) 0.0447(7)
O4B 0.0577(9) 0.0380(8) 0.0007(7) 0.0690(10) 0.0154(7) 0.0574(8)

loop_
_atom_site_label
_atom_site_occupancy
_atom_site_fract_x
_atom_site_fract_y
_atom_site_fract_z
_atom_site_U_iso_or_equiv
C1A 1 -0.1246(2) 0.6071(3) -0.18484(8) 0.0428(4)
C2A 1 -0.1726(3) 0.4342(3) -0.20835(8) 0.0490(5)
C3A 1 -0.1143(3) 0.3257(3) -0.17585(9) 0.0478(4)
C4A 1 -0.0081(2) 0.3902(3) -0.12047(8) 0.0422(4)
C5A 1 0.0399(3) 0.5681(3) -0.09862(8) 0.0452(4)
C6A 1 -0.0175(3) 0.6783(3) -0.13061(8) 0.0454(4)
C7A 1 0.0484(3) 0.2678(3) -0.08903(8) 0.0442(4)
C8A 1 0.1578(2) 0.3002(3) -0.03776(8) 0.0421(4)
C9A 1 0.2212(3) 0.1710(3) -0.00981(8) 0.0438(4)
C10A 1 0.3398(2) 0.2757(2) 0.04380(8) 0.0402(4)
C11A 1 0.4428(3) 0.2374(3) 0.08990(8) 0.0440(4)
C12A 1 0.5384(3) 0.3739(3) 0.13482(8) 0.0472(4)
C13A 1 0.5374(3) 0.5434(3) 0.13519(8) 0.0460(4)
C14A 1 0.4370(3) 0.5810(3) 0.08861(8) 0.0453(4)
C15A 1 0.3412(2) 0.4444(3) 0.04496(7) 0.0399(4)
C16A 1 0.4500(4) 0.0581(3) 0.09021(12) 0.0620(6)
C17A 1 0.6420(4) 0.6862(4) 0.18535(11) 0.0637(6)
N1A 1 -0.1931(2) 0.7212(3) -0.21728(7) 0.0516(4)
O1A 1 -0.1571(3) 0.8723(2) -0.19518(7) 0.0676(4)
O2A 1 -0.2876(3) 0.6565(3) -0.26524(7) 0.0783(5)
O3A 1 0.2342(2) 0.4627(2) -0.00340(5) 0.0448(3)
O4A 1 0.1822(2) 0.0182(2) -0.02998(7) 0.0615(4)
H2A 1 -0.2405(32) 0.3951(32) -0.2473(10) 0.060(6)
H3A 1 -0.1433(34) 0.2051(36) -0.1927(11) 0.067(7)
H5A 1 0.1092(30) 0.6128(29) -0.0612(10) 0.050(6)
H6A 1 0.0124(33) 0.7996(35) -0.1146(10) 0.064(7)
H7A 1 0.0103(29) 0.1454(31) -0.1077(9) 0.051(6)
H12A 1 0.6085(27) 0.3464(26) 0.1666(8) 0.041(5)
H14A 1 0.4348(29) 0.6992(31) 0.0880(9) 0.051(6)
H161A 1 0.5137(43) 0.0457(41) 0.1260(14) 0.096(10)
H162A 1 0.3320(56) -0.0443(51) 0.0726(16) 0.119(12)
H163A 1 0.4956(71) 0.0033(66) 0.0580(21) 0.176(19)
H171A 1 0.6727(48) 0.7952(52) 0.1710(15) 0.112(12)
H172A 1 0.5845(51) 0.6675(51) 0.2195(17) 0.125(13)
H173A 1 0.7680(58) 0.6977(52) 0.1991(16) 0.129(13)
C1B 1 0.6165(3) 0.9938(3) 0.31312(8) 0.0434(4)
C2B 1 0.4717(3) 1.0309(3) 0.29125(8) 0.0473(4)
C3B 1 0.3303(3) 0.9921(3) 0.32235(8) 0.0470(4)
C4B 1 0.3318(3) 0.9181(2) 0.37540(8) 0.0433(4)
C5B 1 0.4803(3) 0.8804(3) 0.39568(9) 0.0484(5)
C6B 1 0.6217(3) 0.9174(3) 0.36470(9) 0.0478(5)
C7B 1 0.1792(3) 0.8865(3) 0.40664(8) 0.0459(4)
C8B 1 0.1483(3) 0.8220(3) 0.45776(8) 0.0441(4)
C9B 1 -0.0191(3) 0.7845(3) 0.48448(8) 0.0444(4)
C10B 1 0.0117(2) 0.7074(2) 0.53795(8) 0.0410(4)
C11B 1 -0.0930(3) 0.6403(3) 0.58150(8) 0.0450(4)
C12B 1 -0.0169(3) 0.5748(3) 0.62624(9) 0.0488(4)
C13B 1 0.1535(3) 0.5705(3) 0.62777(8) 0.0485(5)
C14B 1 0.2550(3) 0.6364(3) 0.58373(8) 0.0471(4)
C15B 1 0.1801(3) 0.7036(2) 0.54015(8) 0.0424(4)
C16B 1 -0.2793(3) 0.6343(4) 0.57922(12) 0.0597(6)
C17B 1 0.2243(4) 0.4922(4) 0.67680(12) 0.0648(7)
N1B 1 0.7724(2) 1.0423(2) 0.28230(7) 0.0521(4)
O1B 1 0.8930(2) 0.9957(3) 0.29931(8) 0.0721(5)
O2B 1 0.7767(3) 1.1294(3) 0.24088(8) 0.0727(5)
O3B 1 0.2651(2) 0.7714(2) 0.49296(6) 0.0475(3)
O4B 1 -0.1491(2) 0.8119(2) 0.46372(6) 0.0579(4)
H2B 1 0.4790(32) 1.0937(32) 0.2555(10) 0.062(6)
H3B 1 0.2287(29) 1.0171(28) 0.3072(9) 0.046(5)
H5B 1 0.4836(34) 0.8301(35) 0.4325(11) 0.072(7)
H6B 1 0.7180(34) 0.8934(33) 0.3765(10) 0.062(7)
H7B 1 0.0862(29) 0.9151(28) 0.3885(9) 0.047(5)
H12B 1 -0.0837(29) 0.5306(29) 0.6554(9) 0.047(6)
H14B 1 0.3720(34) 0.6352(32) 0.5839(10) 0.061(7)
H161B 1 -0.2947(45) 0.7234(49) 0.5575(14) 0.105(11)
H162B 1 -0.3740(62) 0.5287(64) 0.5544(19) 0.147(15)
H163B 1 -0.3255(46) 0.6112(46) 0.6126(15) 0.105(11)
H171B 1 0.2029(71) 0.5079(70) 0.7142(22) 0.179(21)
H172B 1 0.1768(55) 0.3731(59) 0.6687(17) 0.129(14)
H173B 1 0.3444(54) 0.5303(48) 0.6798(15) 0.108(12)

loop_
_atom_type_symbol
_atom_type_description
_atom_type_scat_source
_atom_type_scat_dispersion_real
_atom_type_scat_dispersion_imag
C C 'International Tables Vol C Tables 4.2.6.8 and 6.1.1.4' 0.0033 0.001
H H 'International Tables Vol C Tables 4.2.6.8 and 6.1.1.4' 0.0000 0.000
N N 'International Tables Vol C Tables 4.2.6.8 and 6.1.1.4' 0.0061 0.003
O O 'International Tables Vol C Tables 4.2.6.8 and 6.1.1.4' 0.0106 0.006
